data_7043200
loop_
_publ_author_name
'maczka, miroslaw'
'Janczak, Jan'
'Trzebiatowska, Monika'
'Sieradzki, Adam'
'Pawlus, Sebastian'
'Pikul, Adam'

_publ_section_title
;
 Synthesis and temperature-dependent studies of perovskite-like manganese
 formate framework templated by protonated acetamidine
;
_journal_name_full 'Dalton Trans.'
_journal_paper_doi 10.1039/C7DT01251A
_journal_year 2017
_chemical_formula_moiety 'C3 H3 Mn O6, C2 H7 N2'
_chemical_formula_sum 'C5 H10 Mn N2 O6'
_chemical_formula_weight 249.09
_space_group_crystal_system monoclinic
_space_group_IT_number 14
_space_group_name_Hall '-P 2yn'
_space_group_name_H-M_alt 'P 1 21/n 1'
_symmetry_space_group_name_Hall '-P 2yn'
_symmetry_space_group_name_H-M 'P 1 21/n 1'
_atom_sites_solution_hydrogens mixed
_atom_sites_solution_primary direct
_atom_sites_solution_secondary difmap
_audit_creation_method SHELXL-2014/7
_audit_update_record
;
2017-01-31 deposited with the CCDC.
2017-06-02 downloaded from the CCDC.
;
_cell_angle_alpha 90
_cell_angle_beta 92.233(14)
_cell_angle_gamma 90
_cell_formula_units_Z 4
_cell_length_a 8.6727(11)
_cell_length_b 11.9317(13)
_cell_length_c 9.0332(12)
_cell_measurement_reflns_used 1272
_cell_measurement_temperature 100(2)
_cell_measurement_theta_max 26.20
_cell_measurement_theta_min 2.83
_cell_volume 934.0(2)
_computing_cell_refinement
;
CrysAlis Red 1.171.38.41 (Rigaku Oxford Diffraction, 2015)
;
_computing_data_collection
;
CrysAlis CCD 1.171.38.41 (Rigaku Oxford Diffraction, 2015)
;
_computing_data_reduction
;
CrysAlis Red 1.171.38.41 (Rigaku Oxford Diffraction, 2015)
;
_computing_molecular_graphics
;
Brandenburg & Putz (2006). Diamond 3.0. Crystal and Molecular
Structure Visualisation, University of Bonn, Germany
;
_computing_publication_material 'SHELXL-2014/7 (Sheldrick, 2014)'
_computing_structure_refinement 'SHELXL-2014/7 (Sheldrick, 2014)'
_computing_structure_solution 'SHELXT (Sheldrick, 2014)'
_diffrn_ambient_temperature 100(2)
_diffrn_detector_area_resol_mean 10.6249
_diffrn_measured_fraction_theta_full 0.990
_diffrn_measured_fraction_theta_max 0.862
_diffrn_measurement_device_type 'KUMA KM-4 with CCD detector'
_diffrn_measurement_method \w-scan
_diffrn_radiation_type MoK\a
_diffrn_radiation_wavelength 0.71073
_diffrn_reflns_av_R_equivalents 0.0303
_diffrn_reflns_av_unetI/netI 0.0690
_diffrn_reflns_Laue_measured_fraction_full 0.990
_diffrn_reflns_Laue_measured_fraction_max 0.862
_diffrn_reflns_limit_h_max 11
_diffrn_reflns_limit_h_min -9
_diffrn_reflns_limit_k_max 16
_diffrn_reflns_limit_k_min -16
_diffrn_reflns_limit_l_max 12
_diffrn_reflns_limit_l_min -12
_diffrn_reflns_number 6100
_diffrn_reflns_point_group_measured_fraction_full 0.990
_diffrn_reflns_point_group_measured_fraction_max 0.862
_diffrn_reflns_theta_full 26.200
_diffrn_reflns_theta_max 29.396
_diffrn_reflns_theta_min 2.830
_diffrn_source 'fine-focus sealed X-ray tube'
_exptl_absorpt_coefficient_mu 1.421
_exptl_absorpt_correction_T_max 1.00000
_exptl_absorpt_correction_T_min 0.80827
_exptl_absorpt_correction_type multi-scan
_exptl_absorpt_process_details
;
CrysAlisPro 1.171.38.41 (Rigaku Oxford Diffraction, 2015)
Empirical absorption correction using spherical harmonics,
 implemented in SCALE3 ABSPACK scaling algorithm.
;
_exptl_crystal_colour colourless
_exptl_crystal_density_diffrn 1.771
_exptl_crystal_description parallelepiped
_exptl_crystal_F_000 508
_exptl_crystal_size_max 0.210
_exptl_crystal_size_mid 0.200
_exptl_crystal_size_min 0.190
_refine_diff_density_max 1.322
_refine_diff_density_min -0.436
_refine_diff_density_rms 0.097
_refine_ls_extinction_method none
_refine_ls_goodness_of_fit_ref 1.000
_refine_ls_hydrogen_treatment mixed
_refine_ls_matrix_type full
_refine_ls_number_parameters 140
_refine_ls_number_reflns 2220
_refine_ls_number_restraints 0
_refine_ls_restrained_S_all 1.000
_refine_ls_R_factor_all 0.0840
_refine_ls_R_factor_gt 0.0487
_refine_ls_shift/su_max 0.001
_refine_ls_shift/su_mean 0.000
_refine_ls_structure_factor_coef Fsqd
_refine_ls_weighting_details 'w=1/[\s^2^(Fo^2^)+(0.0321P)^2^] where P=(Fo^2^+2Fc^2^)/3'
_refine_ls_weighting_scheme calc
_refine_ls_wR_factor_gt 0.0852
_refine_ls_wR_factor_ref 0.1013
_reflns_Friedel_coverage 0.000
_reflns_number_gt 1438
_reflns_number_total 2220
_reflns_threshold_expression 'I > 2\s(I)'
_cod_data_source_file c7dt01251a2.cif
_cod_data_source_block mn_100
_cod_database_code 7043200
_shelx_shelxl_version_number 2014/7
_shelx_space_group_comment
;
The symmetry employed for this shelxl refinement is uniquely defined
by the following loop, which should always be used as a source of
symmetry information in preference to the above space-group names.
They are only intended as comments.
;
_shelx_estimated_absorpt_t_min 0.755
_shelx_estimated_absorpt_t_max 0.774
_exptl_absorpt_special_details
;
Empirical correction (ABSPACK) includes:
- Absorption correction using spherical harmonics
- Frame scaling
;

loop_
_space_group_symop_operation_xyz
'x, y, z'
'-x+1/2, y+1/2, -z+1/2'
'-x, -y, -z'
'x-1/2, -y-1/2, z-1/2'

loop_
_atom_site_label
_atom_site_type_symbol
_atom_site_fract_x
_atom_site_fract_y
_atom_site_fract_z
_atom_site_U_iso_or_equiv
_atom_site_adp_type
_atom_site_occupancy
_atom_site_site_symmetry_order
_atom_site_calc_flag
_atom_site_refinement_flags_posn
_atom_site_refinement_flags_adp
Mn Mn 0.25494(4) 0.25299(3) 0.75184(5) 0.01374(15) Uani 1 1 d . .
O1 O 0.4156(2) 0.18900(18) 0.5876(2) 0.0223(5) Uani 1 1 d . .
O2 O 0.5652(2) 0.19629(18) 0.3946(2) 0.0204(5) Uani 1 1 d . .
C1 C 0.5252(3) 0.2265(3) 0.5187(4) 0.0218(7) Uani 1 1 d . .
H4 H 0.5846 0.2842 0.5658 0.026 Uiso 1 1 calc R U
O3 O 0.4116(2) 0.33290(18) 0.9123(2) 0.0225(5) Uani 1 1 d . .
O4 O 0.5772(2) 0.31741(17) 1.1033(2) 0.0207(5) Uani 1 1 d . .
C2 C 0.5223(3) 0.2863(3) 0.9828(3) 0.0180(7) Uani 1 1 d . .
H2 H 0.5668 0.2221 0.9393 0.022 Uiso 1 1 calc R U
O5 O 0.2194(2) 0.40974(17) 0.6369(2) 0.0233(5) Uani 1 1 d . .
O6 O 0.2162(2) 0.59705(17) 0.6256(2) 0.0214(5) Uani 1 1 d . .
C3 C 0.2331(4) 0.5043(3) 0.6911(4) 0.0228(7) Uani 1 1 d . .
H3 H 0.2595 0.5076 0.7941 0.027 Uiso 1 1 calc R U
N1 N 0.2410(3) 0.5073(2) 0.0897(3) 0.0231(6) Uani 1 1 d . .
H11 H 0.186(4) 0.554(3) 0.034(3) 0.028 Uiso 1 1 d . U
H12 H 0.299(4) 0.468(3) 0.054(4) 0.028 Uiso 1 1 d . U
N2 N 0.1557(3) 0.5822(2) 0.3038(3) 0.0280(7) Uani 1 1 d . .
H21 H 0.093(4) 0.624(3) 0.256(4) 0.034 Uiso 1 1 d . U
H22 H 0.169(4) 0.584(3) 0.402(4) 0.034 Uiso 1 1 d . U
C4 C 0.2448(3) 0.5125(2) 0.2332(4) 0.0205(7) Uani 1 1 d . .
C5 C 0.3555(4) 0.4404(3) 0.3194(4) 0.0396(10) Uani 1 1 d . .
H51 H 0.3993 0.3845 0.2536 0.059 Uiso 1 1 calc R U
H52 H 0.3017 0.4024 0.3985 0.059 Uiso 1 1 calc R U
H53 H 0.4387 0.4869 0.3630 0.059 Uiso 1 1 calc R U

loop_
_atom_site_aniso_label
_atom_site_aniso_U_11
_atom_site_aniso_U_22
_atom_site_aniso_U_33
_atom_site_aniso_U_23
_atom_site_aniso_U_13
_atom_site_aniso_U_12
Mn 0.0137(3) 0.0053(2) 0.0223(3) 0.00030(17) 0.00169(18) 0.00025(16)
O1 0.0218(11) 0.0145(12) 0.0310(13) -0.0018(10) 0.0056(10) -0.0026(9)
O2 0.0171(10) 0.0164(12) 0.0279(13) -0.0004(10) 0.0042(9) -0.0022(9)
C1 0.0188(16) 0.0170(16) 0.030(2) -0.0005(14) 0.0014(14) -0.0021(13)
O3 0.0205(11) 0.0157(12) 0.0311(13) -0.0007(9) -0.0006(9) 0.0026(9)
O4 0.0193(11) 0.0130(11) 0.0293(13) 0.0009(9) -0.0041(9) 0.0040(9)
C2 0.0126(14) 0.0083(14) 0.033(2) -0.0003(13) -0.0013(14) 0.0012(11)
O5 0.0341(12) 0.0091(11) 0.0266(13) 0.0019(9) 0.0007(10) -0.0026(9)
O6 0.0330(12) 0.0068(10) 0.0246(13) 0.0010(9) 0.0026(9) -0.0014(9)
C3 0.0309(18) 0.0135(16) 0.0241(17) 0.0023(14) 0.0038(14) 0.0044(14)
N1 0.0283(16) 0.0124(14) 0.0287(17) 0.0002(12) 0.0039(12) 0.0064(12)
N2 0.0286(16) 0.0228(16) 0.0326(17) -0.0036(14) 0.0012(14) 0.0137(13)
C4 0.0178(17) 0.0140(16) 0.030(2) 0.0037(14) 0.0035(14) 0.0016(12)
C5 0.033(2) 0.052(3) 0.034(2) 0.0103(19) 0.0061(16) 0.0234(19)

loop_
_atom_type_symbol
_atom_type_description
_atom_type_scat_dispersion_real
_atom_type_scat_dispersion_imag
_atom_type_scat_source
C C 0.0033 0.0016 'International Tables Vol C Tables 4.2.6.8 and 6.1.1.4'
H H 0.0000 0.0000 'International Tables Vol C Tables 4.2.6.8 and 6.1.1.4'
N N 0.0061 0.0033 'International Tables Vol C Tables 4.2.6.8 and 6.1.1.4'
O O 0.0106 0.0060 'International Tables Vol C Tables 4.2.6.8 and 6.1.1.4'
Mn Mn 0.3368 0.7283 'International Tables Vol C Tables 4.2.6.8 and 6.1.1.4'

loop_
_geom_angle_atom_site_label_1
_geom_angle_atom_site_label_2
_geom_angle_atom_site_label_3
_geom_angle
_geom_angle_site_symmetry_1
_geom_angle_site_symmetry_3
O5 Mn O3 90.83(8) . .
O5 Mn O4 87.32(8) . 4_565
O3 Mn O4 173.56(7) . 4_565
O5 Mn O6 177.62(7) . 2_546
O3 Mn O6 88.81(8) . 2_546
O4 Mn O6 92.78(8) 4_565 2_546
O5 Mn O1 93.34(8) . .
O3 Mn O1 101.88(7) . .
O4 Mn O1 84.39(7) 4_565 .
O6 Mn O1 89.03(8) 2_546 .
O5 Mn O2 87.02(8) . 4_566
O3 Mn O2 87.18(7) . 4_566
O4 Mn O2 86.57(8) 4_565 4_566
O6 Mn O2 90.62(8) 2_546 4_566
O1 Mn O2 170.93(7) . 4_566
C1 O1 Mn 136.7(2) . .
C1 O2 Mn 133.46(19) . 4_665
O2 C1 O1 126.6(3) . .
O2 C1 H4 116.7 . .
O1 C1 H4 116.7 . .
C2 O3 Mn 126.1(2) . .
C2 O4 Mn 132.22(19) . 4_666
O4 C2 O3 125.2(3) . .
O4 C2 H2 117.4 . .
O3 C2 H2 117.4 . .
C3 O5 Mn 126.3(2) . .
C3 O6 Mn 120.2(2) . 2_556
O5 C3 O6 127.5(3) . .
O5 C3 H3 116.3 . .
O6 C3 H3 116.3 . .
C4 N1 H11 122(2) . .
C4 N1 H12 117(3) . .
H11 N1 H12 120(3) . .
C4 N2 H21 120(2) . .
C4 N2 H22 116(2) . .
H21 N2 H22 123(3) . .
N1 C4 N2 121.4(3) . .
N1 C4 C5 119.1(3) . .
N2 C4 C5 119.4(3) . .
C4 C5 H51 109.5 . .
C4 C5 H52 109.5 . .
H51 C5 H52 109.5 . .
C4 C5 H53 109.5 . .
H51 C5 H53 109.5 . .
H52 C5 H53 109.5 . .

loop_
_geom_bond_atom_site_label_1
_geom_bond_atom_site_label_2
_geom_bond_distance
_geom_bond_site_symmetry_2
Mn O5 2.156(2) .
Mn O3 2.168(2) .
Mn O4 2.173(2) 4_565
Mn O6 2.175(2) 2_546
Mn O1 2.211(2) .
Mn O2 2.214(2) 4_566
O1 C1 1.240(3) .
O2 C1 1.240(3) .
O2 Mn 2.214(2) 4_665
C1 H4 0.9500 .
O3 C2 1.260(3) .
O4 C2 1.229(3) .
O4 Mn 2.173(2) 4_666
C2 H2 0.9500 .
O5 C3 1.234(3) .
O6 C3 1.261(3) .
O6 Mn 2.175(2) 2_556
C3 H3 0.9500 .
N1 C4 1.297(4) .
N1 H11 0.87(3) .
N1 H12 0.77(3) .
N2 C4 1.317(4) .
N2 H21 0.85(3) .
N2 H22 0.89(3) .
C4 C5 1.487(4) .
C5 H51 0.9800 .
C5 H52 0.9800 .
C5 H53 0.9800 .

loop_
_geom_hbond_atom_site_label_D
_geom_hbond_atom_site_label_H
_geom_hbond_atom_site_label_A
_geom_hbond_distance_DH
_geom_hbond_distance_HA
_geom_hbond_distance_DA
_geom_hbond_angle_DHA
_geom_hbond_site_symmetry_A
N1 H11 O1 0.87(3) 2.13(3) 2.989(4) 169(3) 2
N1 H12 O3 0.77(3) 2.30(3) 3.045(3) 164(3) 1_554
N2 H21 O2 0.85(3) 2.08(3) 2.910(4) 167(3) 2
N2 H22 O6 0.89(3) 2.05(3) 2.939(4) 175(3) .
C5 H52 O5 0.98 2.30 3.165(4) 147.1 .
